data_7033070
loop_
_publ_author_name
'Liu, Lu'
'Wu, Dongqing'
'Zhao, Bei'
'Han, Xiao'
'Wu, Jie'
'Hou, Hongwei'
'Fan, Yaoting'

_publ_section_title
;
 Copper(II) coordination polymers: tunable structures and a different
 activation effect of hydrogen peroxide for the degradation of methyl
 orange under visible light irradiation.
;
_journal_issue 3
_journal_name_full 'Dalton transactions (Cambridge, England : 2003)'
_journal_page_first 1406
_journal_page_last 1411
_journal_paper_doi 10.1039/c4dt02440k
_journal_volume 44
_journal_year 2015
_chemical_formula_moiety '0.25(C128 H168 Cu4 N48 O4), 2(N O3)'
_chemical_formula_sum 'C32 H42 Cu N14 O7'
_chemical_formula_weight 798.34
_chemical_name_systematic
;
 ? 
;
_space_group_crystal_system orthorhombic
_space_group_IT_number 72
_space_group_name_Hall '-I 2 2c'
_space_group_name_H-M_alt 'I b a m'
_symmetry_space_group_name_Hall '-I 2 2c'
_symmetry_space_group_name_H-M 'I b a m'
_atom_sites_solution_hydrogens geom
_atom_sites_solution_primary direct
_atom_sites_solution_secondary difmap
_audit_creation_date 2014-10-27
_audit_creation_method
;
Olex2 1.2
(compiled 2014.09.19 svn.r3010 for OlexSys, GUI svn.r4874)
;
_cell_angle_alpha 90.00
_cell_angle_beta 90.00
_cell_angle_gamma 90.00
_cell_formula_units_Z 8
_cell_length_a 23.711(5)
_cell_length_b 8.9025(18)
_cell_length_c 33.427(7)
_cell_measurement_reflns_used 7722
_cell_measurement_temperature 293.1500
_cell_measurement_theta_max 27.8485
_cell_measurement_theta_min 2.1060
_cell_volume 7056(3)
_computing_cell_refinement 'CrystalClear (Rigaku/MSC Inc., 2006)'
_computing_data_collection 'CrystalClear (Rigaku/MSC Inc., 2006)'
_computing_data_reduction 'CrystalClear (Rigaku/MSC Inc., 2006)'
_computing_molecular_graphics 'Olex2 (Dolomanov et al., 2009)'
_computing_publication_material 'Olex2 (Dolomanov et al., 2009)'
_computing_structure_refinement 'ShelXL (Sheldrick, 2008)'
_computing_structure_solution
;
????
;
_diffrn_ambient_temperature 293.1500
_diffrn_detector_area_resol_mean 28.5714
_diffrn_measured_fraction_theta_full 0.993
_diffrn_measured_fraction_theta_max 0.993
_diffrn_measurement_details
;
scan:
    Number of images: 342
               Slice: -110.0000 - 61.0000
         Image width: 0.5000
            Exp time: 13.0000
       Rotation axis: Omega
               Omega: 0.0000
                 Chi: 45.0000
                 Phi: 0.0000
                 XTD: 45.2385
              2theta: -19.8630
;
_diffrn_measurement_device
;
Saturn724 (4x4 bin mode)
;
_diffrn_measurement_device_details
;
AFC10: Fixed Chi 2 circle
;
_diffrn_measurement_device_type 'Bruker P4'
_diffrn_measurement_method dtprofit.ref
_diffrn_orient_matrix_type d*Trek
_diffrn_orient_matrix_UB_11 -0.1083
_diffrn_orient_matrix_UB_12 -0.0237
_diffrn_orient_matrix_UB_13 0.0181
_diffrn_orient_matrix_UB_21 -0.0006
_diffrn_orient_matrix_UB_22 -0.0239
_diffrn_orient_matrix_UB_23 -0.0347
_diffrn_orient_matrix_UB_31 0.0079
_diffrn_orient_matrix_UB_32 -0.0238
_diffrn_orient_matrix_UB_33 0.0163
_diffrn_radiation_detector CCD
_diffrn_radiation_monochromator 'Graphite Monochromator'
_diffrn_radiation_type MoK\a
_diffrn_radiation_wavelength 0.71073
_diffrn_reflns_av_R_equivalents 0.0384
_diffrn_reflns_av_unetI/netI 0.0409
_diffrn_reflns_limit_h_max 29
_diffrn_reflns_limit_h_min -24
_diffrn_reflns_limit_k_max 10
_diffrn_reflns_limit_k_min -10
_diffrn_reflns_limit_l_max 20
_diffrn_reflns_limit_l_min -41
_diffrn_reflns_number 11583
_diffrn_reflns_theta_full 26.00
_diffrn_reflns_theta_max 26.00
_diffrn_reflns_theta_min 2.11
_diffrn_source 'Sealed Tube'
_diffrn_source_current 40.0000
_diffrn_source_power 2.0000
_diffrn_source_voltage 50.0000
_exptl_absorpt_coefficient_mu 0.689
_exptl_absorpt_correction_T_max 1.0000
_exptl_absorpt_correction_T_min 0.7633
_exptl_absorpt_correction_type multi-scan
_exptl_crystal_colour green
_exptl_crystal_density_diffrn 1.503
_exptl_crystal_density_method 'not measured'
_exptl_crystal_description Prism
_exptl_crystal_F_000 3336
_exptl_crystal_size_max 0.2
_exptl_crystal_size_mid 0.2
_exptl_crystal_size_min 0.2
_refine_diff_density_max 0.485
_refine_diff_density_min -0.334
_refine_diff_density_rms 0.058
_refine_ls_extinction_method none
_refine_ls_goodness_of_fit_ref 1.070
_refine_ls_hydrogen_treatment mixed
_refine_ls_matrix_type full
_refine_ls_number_parameters 266
_refine_ls_number_reflns 3509
_refine_ls_number_restraints 27
_refine_ls_restrained_S_all 1.083
_refine_ls_R_factor_all 0.0935
_refine_ls_R_factor_gt 0.0741
_refine_ls_shift/su_max 0.000
_refine_ls_shift/su_mean 0.000
_refine_ls_structure_factor_coef Fsqd
_refine_ls_weighting_details 'calc w=1/[\s^2^(Fo^2^)+(0.0640P)^2^+22.1470P] where P=(Fo^2^+2Fc^2^)/3'
_refine_ls_weighting_scheme calc
_refine_ls_wR_factor_gt 0.1620
_refine_ls_wR_factor_ref 0.1752
_reflns_number_gt 2853
_reflns_number_total 3509
_reflns_threshold_expression >2sigma(I)
_cod_data_source_file c4dt02440k2.cif
_cod_data_source_block 1
_cod_depositor_comments
;
The following automatic conversions were performed:

'_exptl_absorpt_correction_type' value 'Multi-scan' changed to
'multi-scan' according to
/usr/data/users/saulius/crontab/automatic-downloads/rss-feeds/RSC/lib/dictionaries/cif_core.dic
dictionary named 'cif_core.dic' version 2.4.2 from 2011-04-26.

Automatic conversion script
Id: cif_fix_values 2827 2014-09-09 07:05:25Z andrius 

 Adding full bibliography for 7033070--7033072.cif.
;
_cod_database_code 7033070
_diffrn_number_total 4574
_olex2_refinement_description
;
1. Fixed Uiso
 At 1.2 times of:
  All C(H) groups, All C(H,H) groups
 At 1.5 times of:
  All C(H,H,H) groups
2. Restrained distances
 O1-H1
 0.84 with sigma of 0.02
 O4A-N8 \\sim O4B-N8
 with sigma of 0.02
 N9-O5 \\sim N9-O6
 with sigma of 0.02
3. Uiso/Uaniso restraints and constraints
Uanis(O6) \\sim Ueq, Uanis(O5) \\sim Ueq, Uanis(N9) \\sim Ueq: with sigma of
0.01 and sigma for terminal atoms of 0.02
Uanis(O4B) \\sim Ueq: with sigma of 0.01 and sigma for terminal atoms of 0.02
Uanis(O5) = Uanis(O6)
4. Others
 Fixed Sof: O4A(0.5) O4B(0.25) O5(0.25) O6(0.5)
 Fixed X: Cu1(0.5) O1(0.5)
 Fixed Y: Cu1(0.5) O1(0.5)
 Fixed Z: O3(0.5) N7(0.5)
5.a Secondary CH2 refined with riding coordinates:
 C3(H3A,H3B), C11(H11A,H11B)
5.b Aromatic/amide H refined with riding coordinates:
 C1(H1A), C2(H2), C9(H9), C10(H10)
5.c Idealised Me refined as rotating group:
 C6(H6A,H6B,H6C), C8(H8A,H8B,H8C), C14(H14A,H14B,H14C), C16(H16A,H16B,H16C)
;
_olex2_submission_special_instructions 'No special instructions were received'

loop_
_space_group_symop_id
_space_group_symop_operation_xyz
1 'x, y, z'
2 '-x, -y, z'
3 'x, -y, -z+1/2'
4 '-x, y, -z+1/2'
5 'x+1/2, y+1/2, z+1/2'
6 '-x+1/2, -y+1/2, z+1/2'
7 'x+1/2, -y+1/2, -z+1'
8 '-x+1/2, y+1/2, -z+1'
9 '-x, -y, -z'
10 'x, y, -z'
11 '-x, y, z-1/2'
12 'x, -y, z-1/2'
13 '-x+1/2, -y+1/2, -z+1/2'
14 'x+1/2, y+1/2, -z+1/2'
15 '-x+1/2, y+1/2, z'
16 'x+1/2, -y+1/2, z'

loop_
_atom_site_label
_atom_site_type_symbol
_atom_site_fract_x
_atom_site_fract_y
_atom_site_fract_z
_atom_site_U_iso_or_equiv
_atom_site_adp_type
_atom_site_occupancy
_atom_site_calc_flag
_atom_site_disorder_group
_atom_site_site_symmetry_order
_atom_site_refinement_flags_posn
_atom_site_refinement_flags_adp
_atom_site_refinement_flags_occupancy
Cu1 Cu 0.5000 0.5000 0.62822(2) 0.0451(3) Uani 1 d . 2 S T P
O1 O 0.5000 0.5000 0.56094(15) 0.0733(15) Uani 1 d . 2 DS T P
N1 N 0.45242(15) 0.3106(4) 0.62468(10) 0.0462(9) Uani 1 d . 1 . . .
N2 N 0.4137(2) 0.0887(5) 0.63851(13) 0.0756(14) Uani 1 d . 1 . . .
N3 N 0.38851(16) 0.1511(4) 0.60616(10) 0.0499(9) Uani 1 d . 1 . . .
N4 N 0.43001(16) 0.6234(4) 0.64250(11) 0.0487(9) Uani 1 d . 1 . . .
N5 N 0.34403(17) 0.7269(4) 0.64004(12) 0.0576(10) Uani 1 d . 1 . . .
N6 N 0.37020(16) 0.7624(4) 0.67496(11) 0.0508(9) Uani 1 d . 1 . . .
C1 C 0.4516(2) 0.1879(6) 0.64823(15) 0.0675(15) Uani 1 d . 1 . . .
H1A H 0.4761 0.1751 0.6697 0.081 Uiso 1 calc . 1 R . .
C2 C 0.41200(19) 0.2816(5) 0.59829(14) 0.0513(11) Uani 1 d . 1 . . .
H2 H 0.4018 0.3445 0.5773 0.062 Uiso 1 calc . 1 R . .
C3 C 0.3406(2) 0.0747(6) 0.58653(14) 0.0618(13) Uani 1 d . 1 . . .
H3A H 0.3057 0.1185 0.5961 0.074 Uiso 1 calc . 1 R . .
H3B H 0.3408 -0.0305 0.5942 0.074 Uiso 1 calc . 1 R . .
C4 C 0.34227(19) 0.0857(5) 0.54134(13) 0.0477(11) Uani 1 d . 1 . . .
C5 C 0.30308(18) 0.1735(5) 0.52091(13) 0.0502(11) Uani 1 d . 1 . . .
C6 C 0.2598(2) 0.2680(7) 0.54338(18) 0.0781(16) Uani 1 d . 1 . . .
H6A H 0.2546 0.3619 0.5298 0.117 Uiso 1 calc . 1 GR . .
H6B H 0.2730 0.2865 0.5701 0.117 Uiso 1 calc . 1 GR . .
H6C H 0.2246 0.2151 0.5444 0.117 Uiso 1 calc . 1 GR . .
C7 C 0.38189(19) -0.0018(5) 0.52102(13) 0.0502(11) Uani 1 d . 1 . . .
C8 C 0.4239(2) -0.0994(6) 0.54301(17) 0.0731(15) Uani 1 d . 1 . . .
H8A H 0.4150 -0.2032 0.5386 0.110 Uiso 1 calc . 1 GR . .
H8B H 0.4222 -0.0779 0.5711 0.110 Uiso 1 calc . 1 GR . .
H8C H 0.4612 -0.0789 0.5333 0.110 Uiso 1 calc . 1 GR . .
C9 C 0.3815(2) 0.6424(5) 0.62150(13) 0.0518(11) Uani 1 d . 1 . . .
H9 H 0.3753 0.5999 0.5965 0.062 Uiso 1 calc . 1 R . .
C10 C 0.4202(2) 0.7010(5) 0.67594(14) 0.0548(12) Uani 1 d . 1 . . .
H10 H 0.4455 0.7100 0.6970 0.066 Uiso 1 calc . 1 R . .
C11 C 0.3449(2) 0.8667(5) 0.70446(15) 0.0618(13) Uani 1 d . 1 . . .
H11A H 0.3324 0.9564 0.6905 0.074 Uiso 1 calc . 1 R . .
H11B H 0.3738 0.8966 0.7234 0.074 Uiso 1 calc . 1 R . .
C12 C 0.29520(19) 0.8020(5) 0.72760(13) 0.0467(10) Uani 1 d . 1 . . .
C13 C 0.2405(2) 0.8295(5) 0.71446(12) 0.0497(11) Uani 1 d . 1 . . .
C14 C 0.2296(3) 0.9148(7) 0.67578(16) 0.0806(18) Uani 1 d . 1 . . .
H14A H 0.2240 1.0193 0.6817 0.121 Uiso 1 calc . 1 GR . .
H14B H 0.1965 0.8752 0.6630 0.121 Uiso 1 calc . 1 GR . .
H14C H 0.2614 0.9037 0.6583 0.121 Uiso 1 calc . 1 GR . .
C15 C 0.30518(19) 0.7212(5) 0.76265(13) 0.0503(11) Uani 1 d . 1 . . .
C16 C 0.3648(2) 0.6898(7) 0.77603(17) 0.0831(18) Uani 1 d . 1 . . .
H16A H 0.3904 0.7126 0.7546 0.125 Uiso 1 calc . 1 GR . .
H16B H 0.3683 0.5858 0.7832 0.125 Uiso 1 calc . 1 GR . .
H16C H 0.3736 0.7512 0.7988 0.125 Uiso 1 calc . 1 GR . .
O4A O 0.5417(3) 0.0097(15) 0.7289(3) 0.121(4) Uani 0.50 d 1 1 . . .
O4B O 0.5000 0.0000 0.7154(4) 0.129(6) Uani 0.50 d 2 2 S TU P
N8 N 0.5000 0.0000 0.7500 0.0520(18) Uani 1 d . 4 S T P
O2 O 0.63932(18) 0.4787(4) 0.53227(10) 0.0798(11) Uani 1 d . 1 . . .
O3 O 0.5728(2) 0.5919(7) 0.5000 0.0732(14) Uani 1 d . 2 S T P
N7 N 0.6173(3) 0.5125(7) 0.5000 0.0581(15) Uani 1 d . 2 S T P
H1 H 0.477(2) 0.471(7) 0.5434(13) 0.10(2) Uiso 1 d . 1 D . .
N9 N 0.5000 0.5000 0.2500 0.102(4) Uani 1 d . 4 S TU P
O5 O 0.5000 0.6525(14) 0.2500 0.110(3) Uani 0.50 d . 2 S TU P
O6 O 0.5127(4) 0.5371(12) 0.2839(3) 0.110(3) Uani 0.50 d . 1 . U .

loop_
_atom_site_aniso_label
_atom_site_aniso_U_11
_atom_site_aniso_U_22
_atom_site_aniso_U_33
_atom_site_aniso_U_23
_atom_site_aniso_U_13
_atom_site_aniso_U_12
Cu1 0.0443(4) 0.0397(4) 0.0513(5) 0.000 0.000 -0.0043(3)
O1 0.067(3) 0.111(5) 0.042(3) 0.000 0.000 -0.033(3)
N1 0.047(2) 0.043(2) 0.048(2) 0.0012(16) -0.0026(17) -0.0077(17)
N2 0.101(4) 0.065(3) 0.060(3) 0.018(2) -0.020(3) -0.033(3)
N3 0.061(2) 0.046(2) 0.042(2) 0.0077(16) -0.0042(17) -0.0166(19)
N4 0.055(2) 0.044(2) 0.047(2) -0.0018(17) 0.0095(18) -0.0037(18)
N5 0.064(3) 0.055(2) 0.054(2) -0.0039(19) 0.005(2) 0.001(2)
N6 0.053(2) 0.047(2) 0.052(2) -0.0037(17) 0.0192(18) -0.0079(19)
C1 0.086(4) 0.067(3) 0.050(3) 0.018(2) -0.017(3) -0.019(3)
C2 0.063(3) 0.040(2) 0.051(3) 0.012(2) -0.001(2) -0.007(2)
C3 0.067(3) 0.063(3) 0.055(3) 0.003(2) 0.003(2) -0.030(3)
C4 0.055(3) 0.041(2) 0.047(2) -0.002(2) 0.004(2) -0.021(2)
C5 0.046(2) 0.045(2) 0.060(3) -0.001(2) 0.003(2) -0.014(2)
C6 0.068(4) 0.081(4) 0.085(4) -0.012(3) 0.012(3) 0.003(3)
C7 0.057(3) 0.037(2) 0.057(3) 0.0066(19) -0.006(2) -0.019(2)
C8 0.077(4) 0.061(3) 0.081(4) 0.011(3) -0.013(3) 0.000(3)
C9 0.061(3) 0.051(3) 0.043(2) 0.002(2) 0.008(2) 0.004(2)
C10 0.056(3) 0.060(3) 0.048(3) -0.008(2) 0.010(2) -0.009(2)
C11 0.071(3) 0.052(3) 0.063(3) -0.017(2) 0.030(3) -0.010(3)
C12 0.054(3) 0.042(2) 0.044(2) -0.0071(19) 0.020(2) -0.001(2)
C13 0.064(3) 0.044(2) 0.041(2) -0.0005(19) 0.012(2) 0.014(2)
C14 0.098(4) 0.089(4) 0.055(3) 0.025(3) 0.016(3) 0.035(4)
C15 0.051(3) 0.055(3) 0.045(2) -0.008(2) 0.006(2) 0.006(2)
C16 0.065(3) 0.111(5) 0.073(4) -0.008(3) -0.004(3) 0.020(3)
O4A 0.060(5) 0.151(9) 0.153(10) -0.025(12) 0.044(6) -0.021(7)
O4B 0.196(16) 0.128(12) 0.062(8) 0.000 0.000 0.020(15)
N8 0.049(5) 0.065(5) 0.042(4) 0.000 0.000 0.000
O2 0.102(3) 0.090(3) 0.048(2) 0.0101(19) -0.009(2) 0.006(2)
O3 0.055(3) 0.095(4) 0.069(3) 0.000 0.000 -0.005(3)
N7 0.068(4) 0.058(4) 0.049(3) 0.000 0.000 -0.019(3)
N9 0.069(6) 0.127(8) 0.110(7) 0.000 0.000 0.000
O5 0.093(5) 0.112(6) 0.124(5) 0.000 0.016(4) 0.000
O6 0.093(5) 0.112(6) 0.124(5) 0.000 0.016(4) 0.000

loop_
_atom_type_symbol
_atom_type_description
_atom_type_scat_dispersion_real
_atom_type_scat_dispersion_imag
_atom_type_scat_source
C C 0.0030 0.0020 'International Tables Vol C Tables 4.2.6.8 and 6.1.1.4'
H H 0.0000 0.0000 'International Tables Vol C Tables 4.2.6.8 and 6.1.1.4'
Cu Cu 0.3200 1.2650 'International Tables Vol C Tables 4.2.6.8 and 6.1.1.4'
N N 0.0060 0.0030 'International Tables Vol C Tables 4.2.6.8 and 6.1.1.4'
O O 0.0110 0.0060 'International Tables Vol C Tables 4.2.6.8 and 6.1.1.4'

loop_
_geom_angle_atom_site_label_1
_geom_angle_atom_site_label_2
_geom_angle_atom_site_label_3
_geom_angle
_geom_angle_site_symmetry_1
_geom_angle_site_symmetry_3
N1 Cu1 O1 86.67(10) 2_665 .
N1 Cu1 O1 86.67(10) . .
N1 Cu1 N1 173.3(2) . 2_665
N1 Cu1 N4 90.51(14) 2_665 2_665
N1 Cu1 N4 91.05(14) . 2_665
N1 Cu1 N4 91.05(14) 2_665 .
N1 Cu1 N4 90.51(14) . .
N4 Cu1 O1 103.49(11) . .
N4 Cu1 O1 103.50(11) 2_665 .
N4 Cu1 N4 153.0(2) . 2_665
Cu1 O1 H1 134(4) . .
C1 N1 Cu1 130.3(3) . .
C2 N1 Cu1 126.9(3) . .
C2 N1 C1 102.7(4) . .
C1 N2 N3 103.0(4) . .
N2 N3 C3 120.3(4) . .
C2 N3 N2 109.6(4) . .
C2 N3 C3 130.1(4) . .
C9 N4 Cu1 129.3(3) . .
C10 N4 Cu1 127.9(3) . .
C10 N4 C9 102.8(4) . .
C9 N5 N6 103.2(4) . .
N5 N6 C11 122.2(4) . .
C10 N6 N5 109.8(4) . .
C10 N6 C11 127.8(4) . .
N1 C1 H1A 122.8 . .
N2 C1 N1 114.5(4) . .
N2 C1 H1A 122.8 . .
N1 C2 H2 124.9 . .
N3 C2 N1 110.2(4) . .
N3 C2 H2 124.9 . .
N3 C3 H3A 109.0 . .
N3 C3 H3B 109.0 . .
N3 C3 C4 113.1(4) . .
H3A C3 H3B 107.8 . .
C4 C3 H3A 109.0 . .
C4 C3 H3B 109.0 . .
C5 C4 C3 120.5(4) . .
C5 C4 C7 121.6(4) . .
C7 C4 C3 117.8(4) . .
C4 C5 C5 119.4(3) . 10_556
C4 C5 C6 121.1(4) . .
C5 C5 C6 119.5(3) 10_556 .
C5 C6 H6A 109.5 . .
C5 C6 H6B 109.5 . .
C5 C6 H6C 109.5 . .
H6A C6 H6B 109.5 . .
H6A C6 H6C 109.5 . .
H6B C6 H6C 109.5 . .
C4 C7 C7 119.1(3) . 10_556
C4 C7 C8 121.8(4) . .
C7 C7 C8 119.1(3) 10_556 .
C7 C8 H8A 109.5 . .
C7 C8 H8B 109.5 . .
C7 C8 H8C 109.5 . .
H8A C8 H8B 109.5 . .
H8A C8 H8C 109.5 . .
H8B C8 H8C 109.5 . .
N4 C9 H9 123.3 . .
N5 C9 N4 113.5(4) . .
N5 C9 H9 123.3 . .
N4 C10 H10 124.6 . .
N6 C10 N4 110.7(4) . .
N6 C10 H10 124.6 . .
N6 C11 H11A 108.6 . .
N6 C11 H11B 108.6 . .
N6 C11 C12 114.5(4) . .
H11A C11 H11B 107.6 . .
C12 C11 H11A 108.6 . .
C12 C11 H11B 108.6 . .
C13 C12 C11 119.6(4) . .
C13 C12 C15 120.9(4) . .
C15 C12 C11 119.4(4) . .
C12 C13 C14 120.9(4) . .
C12 C13 C15 119.4(4) . 13_566
C15 C13 C14 119.6(4) 13_566 .
C13 C14 H14A 109.5 . .
C13 C14 H14B 109.5 . .
C13 C14 H14C 109.5 . .
H14A C14 H14B 109.5 . .
H14A C14 H14C 109.5 . .
H14B C14 H14C 109.5 . .
C12 C15 C13 119.6(4) . 13_566
C12 C15 C16 120.2(4) . .
C13 C15 C16 120.2(4) 13_566 .
C15 C16 H16A 109.5 . .
C15 C16 H16B 109.5 . .
C15 C16 H16C 109.5 . .
H16A C16 H16B 109.5 . .
H16A C16 H16C 109.5 . .
H16B C16 H16C 109.5 . .
N8 O4A O4A 54.3(6) . 3_556
O4A N8 O4A 109.3(11) . 2_655
O4A N8 O4A 71.4(11) 4_656 2_655
O4A N8 O4A 109.3(11) 3_556 4_656
O4A N8 O4A 71.4(11) . 3_556
O4A N8 O4A 171.8(13) 3_556 2_655
O4A N8 O4A 171.8(13) . 4_656
O4B N8 O4A 54.6(5) . .
O4B N8 O4A 125.4(5) 3_556 2_655
O4B N8 O4A 54.6(5) 3_556 4_656
O4B N8 O4A 54.6(5) . 2_655
O4B N8 O4A 125.4(5) . 3_556
O4B N8 O4A 125.4(5) 3_556 .
O4B N8 O4A 125.4(5) . 4_656
O4B N8 O4A 54.6(5) 3_556 3_556
O4B N8 O4B 179.998(1) . 3_556
O2 N7 O2 121.6(7) . 10_556
O2 N7 O3 119.1(3) . .
O2 N7 O3 119.1(3) 10_556 .
O5 N9 O5 179.999(2) . 2_665
O6 N9 O5 105.7(5) . 2_665
O6 N9 O5 74.3(5) 3_565 2_665
O6 N9 O5 74.3(5) 2_665 2_665
O6 N9 O5 105.7(5) 3_565 .
O6 N9 O5 105.7(5) 2_665 .
O6 N9 O5 105.7(5) 4_655 2_665
O6 N9 O5 74.3(5) 4_655 .
O6 N9 O5 74.3(5) . .
O6 N9 O6 151.4(10) 2_665 4_655
O6 N9 O6 151.4(10) 3_565 .
O6 N9 O6 43.1(8) 3_565 4_655
O6 N9 O6 148.5(11) 4_655 .
O6 N9 O6 43.1(8) 2_665 .
O6 N9 O6 148.5(10) 3_565 2_665
N9 O5 O6 48.8(5) . 4_655
O6 O6 N9 68.5(4) 2_665 .

loop_
_geom_bond_atom_site_label_1
_geom_bond_atom_site_label_2
_geom_bond_distance
_geom_bond_site_symmetry_2
Cu1 O1 2.249(5) .
Cu1 N1 2.032(3) .
Cu1 N1 2.032(3) 2_665
Cu1 N4 2.047(4) 2_665
Cu1 N4 2.047(4) .
O1 H1 0.84(2) .
N1 C1 1.346(6) .
N1 C2 1.328(5) .
N2 N3 1.354(5) .
N2 C1 1.301(6) .
N3 C2 1.315(5) .
N3 C3 1.478(6) .
N4 C9 1.358(6) .
N4 C10 1.334(5) .
N5 N6 1.359(5) .
N5 C9 1.318(6) .
N6 C10 1.306(6) .
N6 C11 1.481(5) .
C1 H1A 0.9300 .
C2 H2 0.9300 .
C3 H3A 0.9700 .
C3 H3B 0.9700 .
C3 C4 1.514(6) .
C4 C5 1.393(6) .
C4 C7 1.397(6) .
C5 C5 1.398(9) 10_556
C5 C6 1.525(7) .
C6 H6A 0.9600 .
C6 H6B 0.9600 .
C6 H6C 0.9600 .
C7 C7 1.405(9) 10_556
C7 C8 1.512(6) .
C8 H8A 0.9600 .
C8 H8B 0.9600 .
C8 H8C 0.9600 .
C9 H9 0.9300 .
C10 H10 0.9300 .
C11 H11A 0.9700 .
C11 H11B 0.9700 .
C11 C12 1.523(6) .
C12 C13 1.392(6) .
C12 C15 1.395(6) .
C13 C14 1.521(6) .
C13 C15 1.400(6) 13_566
C14 H14A 0.9600 .
C14 H14B 0.9600 .
C14 H14C 0.9600 .
C15 C13 1.400(6) 13_566
C15 C16 1.509(7) .
C16 H16A 0.9600 .
C16 H16B 0.9600 .
C16 H16C 0.9600 .
O4A O4A 1.42(2) 3_556
O4A N8 1.218(8) .
O4B N8 1.158(12) .
N8 O4A 1.219(8) 2_655
N8 O4A 1.219(8) 3_556
N8 O4A 1.219(8) 4_656
N8 O4B 1.158(12) 3_556
O2 N7 1.236(4) .
O3 N7 1.271(7) .
N7 O2 1.236(5) 10_556
N9 O5 1.358(13) 2_665
N9 O5 1.358(13) .
N9 O6 1.218(9) 2_665
N9 O6 1.218(9) 3_565
N9 O6 1.218(9) .
N9 O6 1.218(9) 4_655
O5 O6 1.559(13) 4_655
O6 O6 0.894(17) 2_665

loop_
_geom_torsion_atom_site_label_1
_geom_torsion_atom_site_label_2
_geom_torsion_atom_site_label_3
_geom_torsion_atom_site_label_4
_geom_torsion
_geom_torsion_site_symmetry_1
_geom_torsion_site_symmetry_4
Cu1 N1 C1 N2 176.9(4) . .
Cu1 N1 C2 N3 -177.1(3) . .
Cu1 N4 C9 N5 178.3(3) . .
Cu1 N4 C10 N6 -178.2(3) . .
O1 Cu1 N1 C1 144.9(4) . .
O1 Cu1 N1 C2 -38.0(4) . .
O1 Cu1 N4 C9 28.0(4) . .
O1 Cu1 N4 C10 -154.8(4) . .
N1 Cu1 N1 C1 144.8(4) 2_665 .
N1 Cu1 N1 C2 -38.0(4) 2_665 .
N1 Cu1 N4 C9 114.9(4) 2_665 .
N1 Cu1 N4 C9 -58.7(4) . .
N1 Cu1 N4 C10 -68.0(4) 2_665 .
N1 Cu1 N4 C10 118.5(4) . .
N2 N3 C2 N1 -0.5(6) . .
N2 N3 C3 C4 -140.6(5) . .
N3 N2 C1 N1 0.5(7) . .
N3 C3 C4 C5 -110.1(5) . .
N3 C3 C4 C7 73.8(5) . .
N4 Cu1 N1 C1 -111.7(4) . .
N4 Cu1 N1 C1 41.4(5) 2_665 .
N4 Cu1 N1 C2 65.5(4) . .
N4 Cu1 N1 C2 -141.4(4) 2_665 .
N4 Cu1 N4 C9 -152.0(4) 2_665 .
N4 Cu1 N4 C10 25.2(4) 2_665 .
N5 N6 C10 N4 0.2(5) . .
N5 N6 C11 C12 73.0(6) . .
N6 N5 C9 N4 -0.5(5) . .
N6 C11 C12 C13 -95.3(5) . .
N6 C11 C12 C15 87.4(5) . .
C1 N1 C2 N3 0.7(5) . .
C1 N2 N3 C2 0.0(6) . .
C1 N2 N3 C3 -177.7(5) . .
C2 N1 C1 N2 -0.8(6) . .
C2 N3 C3 C4 42.3(7) . .
C3 N3 C2 N1 176.9(4) . .
C3 C4 C5 C5 -175.6(3) . 10_556
C3 C4 C5 C6 3.7(6) . .
C3 C4 C7 C7 175.7(3) . 10_556
C3 C4 C7 C8 -2.9(6) . .
C5 C4 C7 C7 -0.4(5) . 10_556
C5 C4 C7 C8 -179.0(4) . .
C7 C4 C5 C5 0.4(5) . 10_556
C7 C4 C5 C6 179.7(4) . .
C9 N4 C10 N6 -0.5(5) . .
C9 N5 N6 C10 0.2(5) . .
C9 N5 N6 C11 175.4(4) . .
C10 N4 C9 N5 0.6(5) . .
C10 N6 C11 C12 -112.7(5) . .
C11 N6 C10 N4 -174.7(4) . .
C11 C12 C13 C14 4.0(6) . .
C11 C12 C13 C15 -175.6(4) . 13_566
C11 C12 C15 C13 175.6(4) . 13_566
C11 C12 C15 C16 -3.9(6) . .
C13 C12 C15 C13 -1.7(7) . 13_566
C13 C12 C15 C16 178.8(4) . .
C15 C12 C13 C14 -178.7(4) . .
C15 C12 C13 C15 1.7(7) . 13_566
O4A O4A N8 O4A -171.4(14) 3_556 2_655
O4A O4A N8 O4A 95.7(9) 3_556 4_656
O4A O4A N8 O4B 8.6(14) 3_556 3_556
O4A O4A N8 O4B -171.4(14) 3_556 .
O5 N9 O5 O6 -75.1(5) 2_665 4_655
O5 N9 O6 O6 -44.4(16) 2_665 2_665
O5 N9 O6 O6 135.6(16) . 2_665
O6 N9 O5 O6 179.999(3) . 4_655
O6 N9 O5 O6 29.7(10) 3_565 4_655
O6 N9 O5 O6 -150.3(10) 2_665 4_655
O6 N9 O6 O6 -130.3(16) 3_565 2_665
O6 N9 O6 O6 135.6(16) 4_655 2_665
